data_1528970
loop_
_publ_author_name
'Walitzi, E.M.'

_publ_section_title
;
 Die Kristallstruktur von Denningit, (Mn, Ca, Zn) Te2 O5
;
_journal_name_full Naturwissenschaften
_journal_page_first 334
_journal_page_last 335
_journal_volume 51
_journal_year 1964
_chemical_formula_sum 'Ca0.3 Mn0.56 O5 Te2 Zn0.12'
_chemical_name_systematic 'Mn.56 Ca.30 Zn.12 Te2 O5'
_space_group_IT_number 133
_symmetry_space_group_name_Hall '-P 4ac 2b'
_symmetry_space_group_name_H-M 'P 42/n b c :2'
_cell_angle_alpha 90
_cell_angle_beta 90
_cell_angle_gamma 90
_cell_formula_units_Z 8
_cell_length_a 8.82
_cell_length_b 8.82
_cell_length_c 13.04
_cell_volume 1014.413
_citation_journal_id_ASTM NATWAY
_cod_data_source_file Walitzi_NATWAY_1964_287.cif
_cod_data_source_block Ca0.3Mn0.56O5Te2Zn0.12
_cod_database_code 1528970

loop_
_symmetry_equiv_pos_as_xyz
x,y,z
-y+1/2,x,z+1/2
-x+1/2,-y+1/2,z
y,-x+1/2,z+1/2
x,-y+1/2,-z
y,x,-z+1/2
-x+1/2,y,-z
-y+1/2,-x+1/2,-z+1/2
-x,-y,-z
y-1/2,-x,-z-1/2
x-1/2,y-1/2,-z
-y,x-1/2,-z-1/2
-x,y-1/2,z
-y,-x,z-1/2
x-1/2,-y,z
y-1/2,x-1/2,z-1/2

loop_
_atom_site_label
_atom_site_type_symbol
_atom_site_fract_x
_atom_site_fract_y
_atom_site_fract_z
_atom_site_occupancy
_atom_site_U_iso_or_equiv
Ca2 Ca+2 0.25 0.25 0.25 0.3 0.0
O3 O-2 0.558 0.558 0.25 1 0.0
Ca1 Ca+2 0.25 0.25 0 0.3 0.0
Mn1 Mn+2 0.25 0.25 0 0.56 0.0
Zn1 Zn+2 0.25 0.25 0 0.12 0.0
Te1 Te+4 0.038 0.565 0.382 1 0.0
O2 O-2 0.015 0.376 0.445 1 0.0
Mn2 Mn+2 0.25 0.25 0.25 0.56 0.0
Zn2 Zn+2 0.25 0.25 0.25 0.12 0.0
O1 O-2 0.163 0.102 0.355 1 0.0
